data_4086255
loop_
_publ_author_name
'Mendoza-Espinosa, Daniel'
'Gonz\'alez-Olvera, Rodrigo'
'Negr\'on-Silva, Guillermo E.'
'Angeles-Beltr\'an, Deyanira'
'Su\'arez-Castillo, Oscar R.'
'\'Alvarez-Hern\'andez, Alejandro'
'Santillan, Rosa'

_publ_section_title
;
 Phenoxy-Linked Mesoionic Triazol-5-ylidenes as Platforms for Multinuclear
 Transition Metal Complexes
;
_journal_issue 18
_journal_name_full Organometallics
_journal_page_first 4529
_journal_paper_doi 10.1021/acs.organomet.5b00571
_journal_volume 34
_journal_year 2015
_chemical_formula_moiety 'C34 H36 Cl2 I2 N6 O2 Pd2'
_chemical_formula_sum 'C34 H36 Cl2 I2 N6 O2 Pd2'
_chemical_formula_weight 1098.19
_chemical_name_systematic
; 
 ? 
;
_space_group_IT_number 15
_symmetry_cell_setting monoclinic
_symmetry_space_group_name_Hall '-C 2yc'
_symmetry_space_group_name_H-M 'C 1 2/c 1'
_atom_sites_solution_hydrogens geom
_atom_sites_solution_primary direct
_atom_sites_solution_secondary difmap
_audit_creation_method SHELXL-97
_cell_angle_alpha 90.00
_cell_angle_beta 112.428(8)
_cell_angle_gamma 90.00
_cell_formula_units_Z 4
_cell_length_a 26.4911(18)
_cell_length_b 7.5520(3)
_cell_length_c 21.8590(15)
_cell_measurement_reflns_used 500
_cell_measurement_temperature 293(2)
_cell_measurement_theta_max 25
_cell_measurement_theta_min 2
_cell_volume 4042.3(5)
_computing_cell_refinement CrisAlisPro
_computing_data_collection 'Agilent Gemini'
_computing_data_reduction CrisAlisPro
_computing_molecular_graphics ORTEP
_computing_publication_material ORTEP
_computing_structure_refinement 'SHELXL-97 (Sheldrick, 1997)'
_computing_structure_solution 'SHELXS-97 (Sheldrick, 1990)'
_diffrn_ambient_temperature 293(2)
_diffrn_detector_area_resol_mean 'not recorded'
_diffrn_measured_fraction_theta_full 0.964
_diffrn_measured_fraction_theta_max 0.964
_diffrn_measurement_device_type 'phi and omega scans'
_diffrn_measurement_method 'not recorded'
_diffrn_radiation_monochromator graphite
_diffrn_radiation_source 'fine-focus sealed tube'
_diffrn_radiation_type MoK\a
_diffrn_radiation_wavelength 0.71073
_diffrn_reflns_av_R_equivalents 0.0682
_diffrn_reflns_av_sigmaI/netI 0.0195
_diffrn_reflns_limit_h_max 36
_diffrn_reflns_limit_h_min -36
_diffrn_reflns_limit_k_max 10
_diffrn_reflns_limit_k_min -10
_diffrn_reflns_limit_l_max 30
_diffrn_reflns_limit_l_min -30
_diffrn_reflns_number 120210
_diffrn_reflns_theta_full 29.74
_diffrn_reflns_theta_max 29.74
_diffrn_reflns_theta_min 3.06
_diffrn_standards_interval_count 'not recorded'
_diffrn_standards_interval_time 'not recorded'
_diffrn_standards_number 'not recorded'
_exptl_absorpt_coefficient_mu 2.586
_exptl_absorpt_correction_T_max 0.753
_exptl_absorpt_correction_T_min 0.595
_exptl_absorpt_correction_type multi-scan
_exptl_absorpt_process_details sadabs
_exptl_crystal_colour Yellow
_exptl_crystal_density_diffrn 1.804
_exptl_crystal_density_method 'not measured'
_exptl_crystal_description Block
_exptl_crystal_F_000 2120
_exptl_crystal_size_max 0.21
_exptl_crystal_size_mid 0.17
_exptl_crystal_size_min 0.11
_refine_diff_density_max 2.655
_refine_diff_density_min -1.623
_refine_diff_density_rms 0.179
_refine_ls_extinction_method none
_refine_ls_goodness_of_fit_ref 1.077
_refine_ls_hydrogen_treatment constr
_refine_ls_matrix_type full
_refine_ls_number_parameters 217
_refine_ls_number_reflns 5568
_refine_ls_number_restraints 0
_refine_ls_restrained_S_all 1.077
_refine_ls_R_factor_all 0.0967
_refine_ls_R_factor_gt 0.0809
_refine_ls_shift/su_max 0.016
_refine_ls_shift/su_mean 0.002
_refine_ls_structure_factor_coef Fsqd
_refine_ls_weighting_details 'calc w=1/[\s^2^(Fo^2^)+(0.1494P)^2^+24.9556P] where P=(Fo^2^+2Fc^2^)/3'
_refine_ls_weighting_scheme calc
_refine_ls_wR_factor_gt 0.2578
_refine_ls_wR_factor_ref 0.2706
_reflns_number_gt 4425
_reflns_number_total 5568
_reflns_threshold_expression >2sigma(I)
_cod_data_source_file om5b00571_si_002.cif
_cod_data_source_block dm_46
_cod_depositor_comments
;
The following automatic conversions were performed:

'_symmetry_cell_setting' value 'Monoclinic' changed to 'monoclinic'
according to
/usr/data/users/saulius/crontab/automatic-downloads/current/ACS/lib/dictionaries/cif_core.dic
dictionary named 'cif_core.dic' version 2.4.2 from 2011-04-26.

Automatic conversion script
Id: cif_fix_values 3271 2015-04-21 07:52:19Z andrius 
;
_cod_original_cell_volume 4042.3(4)
_cod_original_sg_symbol_H-M C2/c
_cod_database_code 4086255

loop_
_symmetry_equiv_pos_as_xyz
'x, y, z'
'-x, y, -z+1/2'
'x+1/2, y+1/2, z'
'-x+1/2, y+1/2, -z+1/2'
'-x, -y, -z'
'x, -y, z-1/2'
'-x+1/2, -y+1/2, -z'
'x+1/2, -y+1/2, z-1/2'

loop_
_atom_site_label
_atom_site_type_symbol
_atom_site_fract_x
_atom_site_fract_y
_atom_site_fract_z
_atom_site_U_iso_or_equiv
_atom_site_adp_type
_atom_site_occupancy
_atom_site_symmetry_multiplicity
_atom_site_calc_flag
_atom_site_refinement_flags
Pd1 Pd 0.39881(2) 2.16982(7) 0.43469(3) 0.0567(2) Uani 1 1 d .
I1 I 0.38314(4) 1.84660(8) 0.38488(5) 0.0998(3) Uani 1 1 d .
N1 N 0.3239(2) 2.3250(8) 0.3014(3) 0.0540(13) Uani 1 1 d .
O1 O 0.49112(19) 2.4279(7) 0.3030(2) 0.0544(10) Uani 1 1 d .
C1 C 0.4064(3) 2.4024(9) 0.3208(3) 0.0484(12) Uani 1 1 d .
N3 N 0.3714(2) 2.4693(9) 0.2629(3) 0.0583(13) Uani 1 1 d .
C5 C 0.4939(2) 2.2622(8) 0.2788(3) 0.0461(12) Uani 1 1 d .
N2 N 0.3201(2) 2.4228(11) 0.2496(3) 0.0657(16) Uani 1 1 d .
C4 C 0.4647(3) 2.4469(10) 0.3490(3) 0.0543(14) Uani 1 1 d .
H4A H 0.4688 2.5683 0.3646 0.065 Uiso 1 1 calc R
H4B H 0.4829 2.3711 0.3869 0.065 Uiso 1 1 calc R
C6 C 0.4867(3) 2.1039(11) 0.3057(4) 0.0598(16) Uani 1 1 d .
H6A H 0.4769 2.1027 0.3422 0.072 Uiso 1 1 calc R
C3 C 0.3832(4) 2.586(2) 0.2159(6) 0.111(4) Uani 1 1 d .
H3A H 0.3499 2.6108 0.1789 0.167 Uiso 1 1 calc R
H3B H 0.4084 2.5280 0.2005 0.167 Uiso 1 1 calc R
H3C H 0.3989 2.6945 0.2376 0.167 Uiso 1 1 calc R
C9 C 0.2427(5) 2.416(2) 0.3343(8) 0.118(4) Uani 1 1 d .
C14 C 0.2688(4) 2.5049(18) 0.3830(5) 0.096(3) Uani 1 1 d .
H14A H 0.3068 2.5049 0.3983 0.116 Uiso 1 1 calc R
C8 C 0.2733(3) 2.2535(14) 0.3044(5) 0.076(2) Uani 1 1 d .
H8A H 0.2815 2.1510 0.3333 0.091 Uiso 1 1 calc R
H8B H 0.2487 2.2168 0.2606 0.091 Uiso 1 1 calc R
C7 C 0.4942(3) 1.9450(10) 0.2775(4) 0.0690(19) Uani 1 1 d .
H7A H 0.4913 1.8380 0.2969 0.083 Uiso 1 1 calc R
Cl1 Cl 0.1535(3) 2.7868(8) 0.4147(3) 0.1705(19) Uani 1 1 d .
C2 C 0.3759(2) 2.3016(8) 0.3477(3) 0.0452(12) Uani 1 1 d .
C15 C 0.4310(6) 2.088(2) 0.5385(5) 0.117(4) Uani 1 1 d .
H15A H 0.4079 2.0124 0.5525 0.140 Uiso 1 1 calc R
H15B H 0.4695 2.0577 0.5580 0.140 Uiso 1 1 calc R
C17 C 0.4240(5) 2.3863(16) 0.4997(4) 0.091(3) Uani 1 1 d .
H17A H 0.4608 2.4291 0.5097 0.109 Uiso 1 1 calc R
H17B H 0.3975 2.4806 0.4930 0.109 Uiso 1 1 calc R
C16 C 0.4192(9) 2.254(2) 0.5323(5) 0.155(8) Uani 1 1 d .
H16A H 0.3850 2.2682 0.5391 0.186 Uiso 1 1 calc R
C13 C 0.2449(6) 2.600(4) 0.4140(9) 0.177(10) Uani 1 1 d .
H13A H 0.2637 2.6348 0.4576 0.213 Uiso 1 1 calc R
C12 C 0.1897(8) 2.647(2) 0.3799(9) 0.131(5) Uani 1 1 d .
C11 C 0.1575(6) 2.550(3) 0.3274(9) 0.141(6) Uani 1 1 d .
H11A H 0.1196 2.5593 0.3092 0.170 Uiso 1 1 calc R
C10 C 0.1864(7) 2.435(3) 0.3038(12) 0.162(7) Uani 1 1 d .
H10A H 0.1676 2.3688 0.2661 0.194 Uiso 1 1 calc R

loop_
_atom_site_aniso_label
_atom_site_aniso_U_11
_atom_site_aniso_U_22
_atom_site_aniso_U_33
_atom_site_aniso_U_23
_atom_site_aniso_U_13
_atom_site_aniso_U_12
Pd1 0.0652(4) 0.0554(3) 0.0500(3) 0.0036(2) 0.0226(3) -0.0052(2)
I1 0.1488(8) 0.0516(4) 0.1290(7) -0.0084(3) 0.0866(6) -0.0074(3)
N1 0.046(3) 0.062(3) 0.057(3) 0.000(2) 0.023(2) -0.011(2)
O1 0.057(2) 0.055(3) 0.062(3) -0.007(2) 0.036(2) -0.005(2)
C1 0.052(3) 0.050(3) 0.044(3) -0.002(2) 0.020(2) -0.001(3)
N3 0.052(3) 0.067(3) 0.056(3) 0.013(3) 0.020(2) 0.007(3)
C5 0.042(3) 0.048(3) 0.046(3) 0.000(2) 0.013(2) 0.000(2)
N2 0.051(3) 0.086(5) 0.058(3) 0.011(3) 0.019(2) 0.001(3)
C4 0.051(3) 0.067(4) 0.053(3) -0.010(3) 0.028(3) -0.006(3)
C6 0.054(3) 0.066(4) 0.058(4) 0.006(3) 0.019(3) 0.003(3)
C3 0.080(6) 0.151(11) 0.107(8) 0.077(8) 0.040(5) 0.003(7)
C9 0.081(7) 0.133(11) 0.137(11) 0.006(9) 0.037(7) -0.032(8)
C14 0.073(5) 0.130(10) 0.089(6) -0.013(7) 0.034(5) -0.005(6)
C8 0.059(4) 0.099(6) 0.076(5) -0.008(4) 0.033(4) -0.031(4)
C7 0.065(4) 0.047(3) 0.089(5) 0.010(3) 0.023(4) -0.001(3)
Cl1 0.170(4) 0.180(5) 0.187(5) -0.002(4) 0.098(4) 0.039(4)
C2 0.048(3) 0.043(3) 0.045(3) -0.007(2) 0.018(2) -0.005(2)
C15 0.133(10) 0.148(13) 0.060(5) 0.036(7) 0.027(6) 0.009(9)
C17 0.119(8) 0.086(6) 0.055(4) -0.017(4) 0.019(5) -0.028(6)
C16 0.27(2) 0.122(12) 0.044(5) -0.019(6) 0.023(8) -0.037(13)
C13 0.090(9) 0.31(3) 0.142(13) -0.106(16) 0.056(9) -0.039(13)
C12 0.136(13) 0.121(12) 0.121(11) -0.005(9) 0.033(10) 0.003(9)
C11 0.075(7) 0.151(14) 0.181(15) -0.022(13) 0.031(9) -0.013(9)
C10 0.093(10) 0.149(15) 0.209(19) 0.010(15) 0.019(11) 0.002(10)

loop_
_atom_type_symbol
_atom_type_description
_atom_type_scat_dispersion_real
_atom_type_scat_dispersion_imag
_atom_type_scat_source
C C 0.0033 0.0016 'International Tables Vol C Tables 4.2.6.8 and 6.1.1.4'
H H 0.0000 0.0000 'International Tables Vol C Tables 4.2.6.8 and 6.1.1.4'
N N 0.0061 0.0033 'International Tables Vol C Tables 4.2.6.8 and 6.1.1.4'
O O 0.0106 0.0060 'International Tables Vol C Tables 4.2.6.8 and 6.1.1.4'
Cl Cl 0.1484 0.1585 'International Tables Vol C Tables 4.2.6.8 and 6.1.1.4'
Pd Pd -0.9988 1.0072 'International Tables Vol C Tables 4.2.6.8 and 6.1.1.4'
I I -0.4742 1.8119 'International Tables Vol C Tables 4.2.6.8 and 6.1.1.4'

loop_
_geom_angle_atom_site_label_1
_geom_angle_atom_site_label_2
_geom_angle_atom_site_label_3
_geom_angle
_geom_angle_site_symmetry_1
_geom_angle_site_symmetry_3
C2 Pd1 C16 132.7(5) . .
C2 Pd1 C17 99.0(4) . .
C16 Pd1 C17 35.1(5) . .
C2 Pd1 C15 166.5(5) . .
C16 Pd1 C15 34.8(6) . .
C17 Pd1 C15 67.7(6) . .
C2 Pd1 I1 97.11(17) . .
C16 Pd1 I1 129.8(5) . .
C17 Pd1 I1 163.3(3) . .
C15 Pd1 I1 96.0(5) . .
N2 N1 C2 115.4(5) . .
N2 N1 C8 118.0(6) . .
C2 N1 C8 126.5(6) . .
C5 O1 C4 118.3(5) . .
N3 C1 C2 107.3(6) . .
N3 C1 C4 123.0(6) . .
C2 C1 C4 129.5(6) . .
N2 N3 C1 112.8(6) . .
N2 N3 C3 118.6(6) . .
C1 N3 C3 128.6(7) . .
O1 C5 C6 126.3(6) . .
O1 C5 C5 114.0(3) . 2_655
C6 C5 C5 119.7(4) . 2_655
N3 N2 N1 102.9(5) . .
O1 C4 C1 113.6(5) . .
C5 C6 C7 119.5(7) . .
C14 C9 C10 120.5(18) . .
C14 C9 C8 121.8(11) . .
C10 C9 C8 117.6(15) . .
C9 C14 C13 121.7(13) . .
N1 C8 C9 108.8(7) . .
C7 C7 C6 120.8(5) 2_655 .
N1 C2 C1 101.5(5) . .
N1 C2 Pd1 127.8(5) . .
C1 C2 Pd1 130.6(5) . .
C16 C15 Pd1 68.5(6) . .
C16 C17 Pd1 72.0(7) . .
C17 C16 C15 139(2) . .
C17 C16 Pd1 72.9(7) . .
C15 C16 Pd1 76.7(8) . .
C14 C13 C12 118.5(15) . .
C11 C12 C13 120.0(17) . .
C11 C12 Cl1 114.4(15) . .
C13 C12 Cl1 123.0(13) . .
C12 C11 C10 113.3(15) . .
C11 C10 C9 122(2) . .

loop_
_geom_bond_atom_site_label_1
_geom_bond_atom_site_label_2
_geom_bond_distance
_geom_bond_site_symmetry_2
Pd1 C2 2.022(6) .
Pd1 C16 2.089(11) .
Pd1 C17 2.101(10) .
Pd1 C15 2.186(10) .
Pd1 I1 2.6403(9) .
N1 N2 1.324(9) .
N1 C2 1.375(8) .
N1 C8 1.469(9) .
O1 C5 1.371(8) .
O1 C4 1.434(7) .
C1 N3 1.351(8) .
C1 C2 1.394(9) .
C1 C4 1.466(9) .
N3 N2 1.325(8) .
N3 C3 1.474(10) .
C5 C6 1.377(10) .
C5 C5 1.415(12) 2_655
C6 C7 1.397(12) .
C9 C14 1.224(18) .
C9 C10 1.39(2) .
C9 C8 1.73(2) .
C14 C13 1.30(2) .
C7 C7 1.350(18) 2_655
Cl1 C12 1.779(19) .
C15 C16 1.28(2) .
C17 C16 1.263(19) .
C13 C12 1.41(2) .
C12 C11 1.36(2) .
C11 C10 1.38(3) .
